data_7035364
loop_
_publ_author_name
'Tseng, Hsi-Ching'
'Chiang, Michael Y.'
'Lu, Wei-Yi'
'Chen, Yen-Jen'
'Lian, Cheng-Jie'
'Chen, Yu-Hsieh'
'Tsai, Hsin-Yi'
'Lai, Yi-Chun'
'Chen, Hsuan-Ying'

_publ_section_title
;
 A closer look at \e-caprolactone polymerization catalyzed by alkyl
 aluminum complexes: the effect of induction period on overall catalytic
 activity.
;
_journal_issue 26
_journal_name_full 'Dalton transactions (Cambridge, England : 2003)'
_journal_page_first 11763
_journal_page_last 11773
_journal_paper_doi 10.1039/c5dt01563d
_journal_volume 44
_journal_year 2015
_chemical_formula_moiety 'C13 H17 Al F N O'
_chemical_formula_sum 'C13 H17 Al F N O'
_chemical_formula_weight 249.26
_chemical_name_common alonf1
_chemical_name_systematic
; 
 ? 
;
_chemical_properties_physical 'Air-sensitive, Moisture-sensitive, Oxygen-sensitive'
_space_group_IT_number 62
_symmetry_cell_setting orthorhombic
_symmetry_space_group_name_Hall '-P 2ac 2n'
_symmetry_space_group_name_H-M 'P n m a'
_atom_sites_solution_hydrogens geom
_atom_sites_solution_primary direct
_atom_sites_solution_secondary difmap
_audit_block_doi 10.5517/cc118qbc
_audit_creation_method SHELXL-97
_audit_update_record
;
2014-07-31 deposited with the CCDC.
2015-05-18 downloaded from the CCDC.
;
_cell_angle_alpha 90.00
_cell_angle_beta 90.00
_cell_angle_gamma 90.00
_cell_formula_units_Z 4
_cell_length_a 17.4749(8)
_cell_length_b 10.0410(4)
_cell_length_c 7.7635(3)
_cell_measurement_reflns_used 1404
_cell_measurement_temperature 150(2)
_cell_measurement_theta_max 28.0610
_cell_measurement_theta_min 3.4970
_cell_volume 1362.23(10)
_computing_cell_refinement
; 
CrysAlisPro, Agilent Technologies, 
Version 1.171.36.24 (release 03-12-2012 CrysAlis171 .NET) 
(compiled Dec  3 2012,18:21:49) 
;
_computing_data_collection
; 
CrysAlisPro, Agilent Technologies, 
Version 1.171.36.24 (release 03-12-2012 CrysAlis171 .NET) 
(compiled Dec  3 2012,18:21:49) 
;
_computing_data_reduction
; 
CrysAlisPro, Agilent Technologies, 
Version 1.171.36.24 (release 03-12-2012 CrysAlis171 .NET) 
(compiled Dec  3 2012,18:21:49) 
;
_computing_molecular_graphics 'Bruker SHELXTL'
_computing_publication_material 'Bruker SHELXTL'
_computing_structure_refinement 'SHELXL-97 (Sheldrick, 2008)'
_computing_structure_solution 'SHELXS-97 (Sheldrick, 2008)'
_diffrn_ambient_temperature 150(2)
_diffrn_detector_area_resol_mean 16.0690
_diffrn_measured_fraction_theta_full 0.999
_diffrn_measured_fraction_theta_max 0.999
_diffrn_measurement_device_type 'Xcalibur, Sapphire3, Gemini'
_diffrn_measurement_method '\w scans'
_diffrn_radiation_monochromator graphite
_diffrn_radiation_source 'Enhance (Mo) X-ray Source'
_diffrn_radiation_type MoK\a
_diffrn_radiation_wavelength 0.71073
_diffrn_reflns_av_R_equivalents 0.0254
_diffrn_reflns_av_sigmaI/netI 0.0238
_diffrn_reflns_limit_h_max 18
_diffrn_reflns_limit_h_min -21
_diffrn_reflns_limit_k_max 11
_diffrn_reflns_limit_k_min -12
_diffrn_reflns_limit_l_max 7
_diffrn_reflns_limit_l_min -9
_diffrn_reflns_number 4897
_diffrn_reflns_theta_full 25.99
_diffrn_reflns_theta_max 25.99
_diffrn_reflns_theta_min 2.87
_exptl_absorpt_coefficient_mu 0.145
_exptl_absorpt_correction_T_max 1.00000
_exptl_absorpt_correction_T_min 0.99423
_exptl_absorpt_correction_type multi-scan
_exptl_absorpt_process_details
; 
CrysAlisPro, Agilent Technologies, 
Version 1.171.36.24 (release 03-12-2012 CrysAlis171 .NET) 
(compiled Dec  3 2012,18:21:49) 
Empirical absorption correction using spherical harmonics, 
 implemented in SCALE3 ABSPACK scaling algorithm. 
;
_exptl_crystal_colour colorless
_exptl_crystal_density_diffrn 1.215
_exptl_crystal_density_method 'not measured'
_exptl_crystal_description crystal
_exptl_crystal_F_000 528
_exptl_crystal_size_max 0.3
_exptl_crystal_size_mid 0.3
_exptl_crystal_size_min 0.2
_refine_diff_density_max 0.594
_refine_diff_density_min -0.560
_refine_diff_density_rms 0.069
_refine_ls_extinction_method none
_refine_ls_goodness_of_fit_ref 1.007
_refine_ls_hydrogen_treatment mixed
_refine_ls_matrix_type full
_refine_ls_number_parameters 98
_refine_ls_number_reflns 1422
_refine_ls_number_restraints 1
_refine_ls_restrained_S_all 1.101
_refine_ls_R_factor_all 0.0646
_refine_ls_R_factor_gt 0.0541
_refine_ls_shift/su_max 0.000
_refine_ls_shift/su_mean 0.000
_refine_ls_structure_factor_coef Fsqd
_refine_ls_weighting_details 'calc w=1/[\s^2^(Fo^2^)+(0.1108P)^2^+1.4057P] where P=(Fo^2^+2Fc^2^)/3'
_refine_ls_weighting_scheme calc
_refine_ls_wR_factor_gt 0.1659
_refine_ls_wR_factor_ref 0.1770
_reflns_number_gt 1201
_reflns_number_total 1422
_reflns_threshold_expression >2sigma(I)
_cod_data_source_file c5dt01563d2.cif
_cod_data_source_block alonf1
_cod_depositor_comments 'Adding full bibliography for 7035363--7035366.cif.'
_cod_original_sg_symbol_H-M Pnma
_cod_database_code 7035364

loop_
_symmetry_equiv_pos_as_xyz
'x, y, z'
'-x+1/2, -y, z+1/2'
'-x, y+1/2, -z'
'x+1/2, -y+1/2, -z+1/2'
'-x, -y, -z'
'x-1/2, y, -z-1/2'
'x, -y-1/2, z'
'-x-1/2, y-1/2, z-1/2'

loop_
_atom_site_label
_atom_site_type_symbol
_atom_site_fract_x
_atom_site_fract_y
_atom_site_fract_z
_atom_site_U_iso_or_equiv
_atom_site_adp_type
_atom_site_occupancy
_atom_site_symmetry_multiplicity
_atom_site_calc_flag
_atom_site_refinement_flags
Al1 Al 0.09765(6) 0.2500 0.58343(13) 0.0250(4) Uani 1 2 d S
C1 C 0.2610(2) 0.2500 0.5652(5) 0.0269(8) Uani 1 2 d S
O1 O 0.03841(15) 0.2500 0.3941(3) 0.0359(7) Uani 1 2 d S
N1 N 0.19346(17) 0.2500 0.4592(4) 0.0269(7) Uani 1 2 d S
C4 C 0.1348(2) 0.2500 0.1811(5) 0.0259(8) Uani 1 2 d S
H4A H 0.1438 0.2500 0.0630 0.031 Uiso 1 2 calc SR
C5 C 0.0591(2) 0.2500 0.2336(4) 0.0248(8) Uani 1 2 d S
C6 C 0.1995(2) 0.2500 0.2893(5) 0.0229(8) Uani 1 2 d S
C7 C -0.0051(2) 0.2500 0.1075(5) 0.0329(9) Uani 1 2 d S
H7A H -0.0530 0.2500 0.1683 0.049 Uiso 1 2 calc SR
H7B H -0.0019 0.1719 0.0365 0.049 Uiso 0.50 1 calc PR
H7C H -0.0019 0.3281 0.0365 0.049 Uiso 0.50 1 calc PR
C8 C 0.35199(16) 0.1312(3) 0.7410(4) 0.0392(8) Uani 1 1 d .
H8 H 0.3723 0.0508 0.7791 0.047 Uiso 1 1 calc R
C9 C 0.29235(16) 0.1318(3) 0.6243(4) 0.0364(7) Uani 1 1 d D
C10 C 0.2772(2) 0.2500 0.2070(5) 0.0314(9) Uani 1 2 d S
H10A H 0.3159 0.2500 0.2950 0.047 Uiso 1 2 calc SR
H10B H 0.2828 0.3281 0.1367 0.047 Uiso 0.50 1 calc PR
H10C H 0.2828 0.1719 0.1367 0.047 Uiso 0.50 1 calc PR
C11 C 0.08587(16) 0.0808(3) 0.7064(4) 0.0343(7) Uani 1 1 d .
H11A H 0.1177 0.0811 0.8072 0.051 Uiso 1 1 calc R
H11B H 0.1008 0.0087 0.6324 0.051 Uiso 1 1 calc R
H11C H 0.0334 0.0696 0.7399 0.051 Uiso 1 1 calc R
C12 C 0.3814(2) 0.2500 0.8011(5) 0.0347(10) Uani 1 2 d S
H12 H 0.4208 0.2500 0.8816 0.042 Uiso 1 2 calc SR
F1 F 0.26783(18) 0.0282(3) 0.5423(5) 0.047(3) Uani 0.50 1 d P
F1H H 0.26783(18) 0.0282(3) 0.5423(5) 0.04(6) Uiso 0.50 1 d PD

loop_
_atom_site_aniso_label
_atom_site_aniso_U_11
_atom_site_aniso_U_22
_atom_site_aniso_U_33
_atom_site_aniso_U_23
_atom_site_aniso_U_13
_atom_site_aniso_U_12
Al1 0.0195(6) 0.0348(7) 0.0208(6) 0.000 0.0024(4) 0.000
C1 0.0166(16) 0.037(2) 0.0266(18) 0.000 0.0033(14) 0.000
O1 0.0200(13) 0.0612(19) 0.0263(14) 0.000 0.0005(10) 0.000
N1 0.0198(15) 0.0373(18) 0.0237(16) 0.000 0.0003(12) 0.000
C4 0.0277(18) 0.0295(19) 0.0205(17) 0.000 0.0025(14) 0.000
C5 0.0288(19) 0.0246(17) 0.0209(17) 0.000 0.0005(14) 0.000
C6 0.0233(17) 0.0182(16) 0.0271(18) 0.000 0.0054(14) 0.000
C7 0.030(2) 0.041(2) 0.028(2) 0.000 -0.0041(16) 0.000
C8 0.0259(14) 0.0427(17) 0.0489(17) 0.0100(14) -0.0032(13) 0.0062(12)
C9 0.0255(13) 0.0385(17) 0.0452(17) -0.0077(13) -0.0029(12) 0.0027(11)
C10 0.0263(19) 0.039(2) 0.029(2) 0.000 0.0090(15) 0.000
C11 0.0332(15) 0.0365(15) 0.0331(15) 0.0001(12) 0.0052(11) 0.0042(12)
C12 0.0190(18) 0.054(3) 0.031(2) 0.000 -0.0007(15) 0.000
F1 0.038(3) 0.025(3) 0.077(6) -0.0017(18) -0.0096(18) 0.0011(14)

loop_
_atom_type_symbol
_atom_type_description
_atom_type_scat_dispersion_real
_atom_type_scat_dispersion_imag
_atom_type_scat_source
C C 0.0033 0.0016 'International Tables Vol C Tables 4.2.6.8 and 6.1.1.4'
H H 0.0000 0.0000 'International Tables Vol C Tables 4.2.6.8 and 6.1.1.4'
N N 0.0061 0.0033 'International Tables Vol C Tables 4.2.6.8 and 6.1.1.4'
O O 0.0106 0.0060 'International Tables Vol C Tables 4.2.6.8 and 6.1.1.4'
F F 0.0171 0.0103 'International Tables Vol C Tables 4.2.6.8 and 6.1.1.4'
Al Al 0.0645 0.0514 'International Tables Vol C Tables 4.2.6.8 and 6.1.1.4'

loop_
_geom_angle_atom_site_label_1
_geom_angle_atom_site_label_2
_geom_angle_atom_site_label_3
_geom_angle
_geom_angle_site_symmetry_1
_geom_angle_site_symmetry_3
O1 Al1 N1 95.23(13) . .
O1 Al1 C11 109.74(10) . 7_565
N1 Al1 C11 109.52(9) . 7_565
O1 Al1 C11 109.74(10) . .
N1 Al1 C11 109.52(9) . .
C11 Al1 C11 120.22(17) 7_565 .
C9 C1 C9 117.9(4) 7_565 .
C9 C1 N1 120.94(17) 7_565 .
C9 C1 N1 120.94(17) . .
C5 O1 Al1 128.7(2) . .
C6 N1 C1 120.3(3) . .
C6 N1 Al1 124.5(3) . .
C1 N1 Al1 115.2(2) . .
C5 C4 C6 126.3(3) . .
C5 C4 H4A 116.9 . .
C6 C4 H4A 116.9 . .
O1 C5 C4 123.3(3) . .
O1 C5 C7 114.9(3) . .
C4 C5 C7 121.8(3) . .
N1 C6 C4 122.0(3) . .
N1 C6 C10 119.8(3) . .
C4 C6 C10 118.2(3) . .
C5 C7 H7A 109.5 . .
C5 C7 H7B 109.5 . .
H7A C7 H7B 109.5 . .
C5 C7 H7C 109.5 . .
H7A C7 H7C 109.5 . .
H7B C7 H7C 109.5 . .
C12 C8 C9 119.9(3) . .
C12 C8 H8 120.0 . .
C9 C8 H8 120.0 . .
F1 C9 C1 113.3(3) . .
F1 C9 C8 124.7(3) . .
C1 C9 C8 121.3(3) . .
F1 C9 F1H 0.0(3) . .
C1 C9 F1H 113.3(3) . .
C8 C9 F1H 124.7(3) . .
C6 C10 H10A 109.5 . .
C6 C10 H10B 109.5 . .
H10A C10 H10B 109.5 . .
C6 C10 H10C 109.5 . .
H10A C10 H10C 109.5 . .
H10B C10 H10C 109.5 . .
Al1 C11 H11A 109.5 . .
Al1 C11 H11B 109.5 . .
H11A C11 H11B 109.5 . .
Al1 C11 H11C 109.5 . .
H11A C11 H11C 109.5 . .
H11B C11 H11C 109.5 . .
C8 C12 C8 119.6(4) . 7_565
C8 C12 H12 120.2 . .
C8 C12 H12 120.2 7_565 .
C9 F1 F1H 0.00(18) . .

loop_
_geom_bond_atom_site_label_1
_geom_bond_atom_site_label_2
_geom_bond_distance
_geom_bond_site_symmetry_2
Al1 O1 1.798(3) .
Al1 N1 1.932(3) .
Al1 C11 1.960(3) 7_565
Al1 C11 1.960(3) .
C1 C9 1.386(4) 7_565
C1 C9 1.386(4) .
C1 N1 1.438(5) .
O1 C5 1.298(4) .
N1 C6 1.324(5) .
C4 C5 1.384(5) .
C4 C6 1.409(5) .
C4 H4A 0.9300 .
C5 C7 1.489(5) .
C6 C10 1.501(5) .
C7 H7A 0.9600 .
C7 H7B 0.9600 .
C7 H7C 0.9600 .
C8 C12 1.381(4) .
C8 C9 1.381(4) .
C8 H8 0.9300 .
C9 F1 1.293(4) .
C9 F1H 1.293(4) .
C10 H10A 0.9600 .
C10 H10B 0.9600 .
C10 H10C 0.9600 .
C11 H11A 0.9600 .
C11 H11B 0.9600 .
C11 H11C 0.9600 .
C12 C8 1.381(4) 7_565
C12 H12 0.9300 .
F1 F1H 0.000(11) .
